data_7703456
loop_
_publ_author_name
'Mantanona, Alex J.'
'Tolentino, Daniel R.'
'Cay, Kristine S.'
'Gembicky, Milan'
'Jazzar, Rodolphe'
'Bertrand, Guy'
'Rinehart, Jeffrey D.'

_publ_section_title
;
 Tuning electronic structure through halide modulation of mesoionic
 carbene cobalt complexes.
;
_journal_issue 8
_journal_name_full 'Dalton transactions (Cambridge, England : 2003)'
_journal_page_first 2426
_journal_page_last 2430
_journal_paper_doi 10.1039/c9dt04624k
_journal_volume 49
_journal_year 2020
_chemical_formula_moiety 'C64 H78 Br2 Co N6'
_chemical_formula_sum 'C64 H78 Br2 Co N6'
_chemical_formula_weight 1150.07
_chemical_name_systematic
'(1,3-bis(2,6-diisopropylphenyl)-5-phenyl-2,3-dihydro-1H-1,2,3-triazol-4-yl)(1-(2,6-diisopropylphenyl)-3-(2-ethyl-6-isopropylphenyl)-5-phenyl-2,3-dihydro-1H-1,2,3-triazol-4-yl)cobalt(II) bromide'
_chemical_properties_physical Moisture-sensitive
_space_group_crystal_system monoclinic
_space_group_IT_number 14
_space_group_name_Hall '-P 2yn'
_space_group_name_H-M_alt 'P 1 21/n 1'
_atom_sites_solution_hydrogens geom
_atom_sites_solution_primary dual
_audit_creation_date 2019-10-18
_audit_creation_method
;
Olex2 1.2-beta
(compiled 2018.05.29 svn.r3508 for OlexSys, GUI svn.r5506)
;
_audit_update_record
;
2019-10-18 deposited with the CCDC.	2020-02-06 downloaded from the CCDC.
;
_cell_angle_alpha 90
_cell_angle_beta 91.4890(10)
_cell_angle_gamma 90
_cell_formula_units_Z 4
_cell_length_a 12.5223(7)
_cell_length_b 19.7040(11)
_cell_length_c 24.1592(13)
_cell_measurement_reflns_used 5303
_cell_measurement_temperature 100(2)
_cell_measurement_theta_max 20.50
_cell_measurement_theta_min 2.53
_cell_volume 5959.0(6)
_computing_cell_refinement 'SAINT v8.38A (Bruker, 2017)'
_computing_data_collection 'APEX3 v2017.3-0 (Bruker, 2017)'
_computing_data_reduction 'SAINT v8.38A (Bruker, 2017)'
_computing_molecular_graphics 'Olex2 (Dolomanov et al., 2009)'
_computing_publication_material 'Olex2 (Dolomanov et al., 2009)'
_computing_structure_refinement 'XL (Sheldrick, 2008)'
_computing_structure_solution 'ShelXT (Sheldrick, 2015)'
_diffrn_ambient_temperature 100.0
_diffrn_detector 'Bruker APEX-II CCD'
_diffrn_detector_area_resol_mean 8.258
_diffrn_detector_type 'CCD Area Detector'
_diffrn_measured_fraction_theta_full 1.000
_diffrn_measured_fraction_theta_max 0.999
_diffrn_measurement_device 'Kappa Four-Circle Diffractometer'
_diffrn_measurement_device_type 'Bruker APEX II Ultra'
_diffrn_measurement_method '\w and \f scans'
_diffrn_radiation_monochromator 'Double Bounce Multilayer Mirrors'
_diffrn_radiation_probe x-ray
_diffrn_radiation_type MoK\a
_diffrn_radiation_wavelength 0.71073
_diffrn_reflns_av_R_equivalents 0.1333
_diffrn_reflns_av_unetI/netI 0.1036
_diffrn_reflns_Laue_measured_fraction_full 1.000
_diffrn_reflns_Laue_measured_fraction_max 0.999
_diffrn_reflns_limit_h_max 15
_diffrn_reflns_limit_h_min -15
_diffrn_reflns_limit_k_max 24
_diffrn_reflns_limit_k_min -24
_diffrn_reflns_limit_l_max 28
_diffrn_reflns_limit_l_min -29
_diffrn_reflns_number 65076
_diffrn_reflns_point_group_measured_fraction_full 1.000
_diffrn_reflns_point_group_measured_fraction_max 0.999
_diffrn_reflns_theta_full 25.242
_diffrn_reflns_theta_max 25.705
_diffrn_reflns_theta_min 1.334
_diffrn_source 'Micro Focus Rotating Anode'
_diffrn_source_type 'Bruker TXS'
_diffrn_standards_number 0
_exptl_absorpt_coefficient_mu 1.672
_exptl_absorpt_correction_T_max 0.7453
_exptl_absorpt_correction_T_min 0.6562
_exptl_absorpt_correction_type multi-scan
_exptl_absorpt_process_details
'SADABS-2016/2 (Bruker,2016/2) was used for absorption correction. wR2(int) was 0.0689 before and 0.0550 after correction. The Ratio of minimum to maximum transmission is 0.8805. The \l/2 correction factor is Not present.'
_exptl_crystal_colour 'greenish blue'
_exptl_crystal_colour_modifier greenish
_exptl_crystal_colour_primary blue
_exptl_crystal_density_diffrn 1.282
_exptl_crystal_description trapezoid
_exptl_crystal_F_000 2404
_exptl_crystal_preparation 'Magnetic properties'
_exptl_crystal_recrystallization_method 'Re-crystallisation from solvent: THF'
_exptl_crystal_size_max 0.18
_exptl_crystal_size_mid 0.11
_exptl_crystal_size_min 0.02
_refine_diff_density_max 0.690
_refine_diff_density_min -0.777
_refine_diff_density_rms 0.087
_refine_ls_extinction_method none
_refine_ls_goodness_of_fit_ref 1.004
_refine_ls_hydrogen_treatment constr
_refine_ls_matrix_type full
_refine_ls_number_parameters 674
_refine_ls_number_reflns 11339
_refine_ls_number_restraints 0
_refine_ls_restrained_S_all 1.004
_refine_ls_R_factor_all 0.1206
_refine_ls_R_factor_gt 0.0509
_refine_ls_shift/su_max 0.002
_refine_ls_shift/su_mean 0.000
_refine_ls_structure_factor_coef Fsqd
_refine_ls_weighting_details 'w=1/[\s^2^(Fo^2^)+(0.0332P)^2^+3.0918P] where P=(Fo^2^+2Fc^2^)/3'
_refine_ls_weighting_scheme calc
_refine_ls_wR_factor_gt 0.0870
_refine_ls_wR_factor_ref 0.1067
_reflns_Friedel_coverage 0.000
_reflns_number_gt 6531
_reflns_number_total 11339
_reflns_threshold_expression 'I > 2\s(I)'
_cod_data_source_file c9dt04624k2.cif
_cod_data_source_block cobr2mic2
_cod_depositor_comments
;
The following automatic conversions were performed:

data item '_diffrn_radiation_probe' value 'X-ray' was changed to
'x-ray' in accordance with the
/home/data/users/saulius/crontab/automatic-downloads/rss-feeds/RSC/lib/dictionaries/cif_core.dic
dictionary named 'cif_core.dic' version 2.4.2 last updated on
2011-04-26.

Automatic conversion script
Id: cif_fix_values 7556 2019-12-06 15:28:31Z antanas 

 Adding full bibliography for 7703455--7703457.cif.
;
_cod_database_code 7703456
_shelx_shelxl_version_number 2016/6
_shelx_space_group_comment
;
The symmetry employed for this shelxl refinement is uniquely defined
by the following loop, which should always be used as a source of
symmetry information in preference to the above space-group names.
They are only intended as comments.
;
_shelx_estimated_absorpt_t_max 0.967
_shelx_estimated_absorpt_t_min 0.753
_olex2_refinement_description
;
1. Fixed Uiso
 At 1.2 times of:
  All C(H) groups
 At 1.5 times of:
  All C(H,H,H) groups
2.a Ternary CH refined with riding coordinates:
 C23(H23), C26(H26), C35(H35), C38(H38), C47(H47), C50(H50), C59(H59), C62(H62)
2.b Aromatic/amide H refined with riding coordinates:
 C6(H6), C7(H7), C8(H8), C9(H9), C10(H10), C12(H12), C13(H13), C14(H14),
 C15(H15), C16(H16), C19(H19), C20(H20), C21(H21), C31(H31), C32(H32), C33(H33),
  C43(H43), C44(H44), C45(H45), C55(H55), C56(H56), C57(H57)
2.c Idealised Me refined as rotating group:
 C24(H24A,H24B,H24C), C25(H25A,H25B,H25C), C27(H27A,H27B,H27C), C28(H28A,H28B,
 H28C), C36(H36A,H36B,H36C), C37(H37A,H37B,H37C), C39(H39A,H39B,H39C), C40(H40A,
 H40B,H40C), C48(H48A,H48B,H48C), C49(H49A,H49B,H49C), C51(H51A,H51B,H51C),
 C52(H52A,H52B,H52C), C60(H60A,H60B,H60C), C61(H61A,H61B,H61C), C63(H63A,H63B,
 H63C), C64(H64A,H64B,H64C)
;
_olex2_submission_special_instructions 'No special instructions were received'

loop_
_space_group_symop_operation_xyz
'x, y, z'
'-x+1/2, y+1/2, -z+1/2'
'-x, -y, -z'
'x-1/2, -y-1/2, z-1/2'

loop_
_atom_site_label
_atom_site_type_symbol
_atom_site_fract_x
_atom_site_fract_y
_atom_site_fract_z
_atom_site_U_iso_or_equiv
_atom_site_adp_type
_atom_site_occupancy
_atom_site_site_symmetry_order
_atom_site_calc_flag
_atom_site_refinement_flags_posn
Br1 Br 0.44582(4) 0.88968(2) 0.70401(2) 0.04620(16) Uani 1 1 d .
Br2 Br 0.69385(3) 0.78169(2) 0.64521(2) 0.02972(13) Uani 1 1 d .
Co1 Co 0.52188(4) 0.77932(3) 0.68820(2) 0.01856(14) Uani 1 1 d .
N1 N 0.3935(2) 0.74784(15) 0.58230(13) 0.0158(7) Uani 1 1 d .
N2 N 0.3025(2) 0.72597(15) 0.55827(13) 0.0180(7) Uani 1 1 d .
N3 N 0.2541(2) 0.69584(14) 0.59976(13) 0.0153(7) Uani 1 1 d .
N4 N 0.5898(2) 0.76058(15) 0.81095(13) 0.0179(8) Uani 1 1 d .
N5 N 0.6227(2) 0.71757(16) 0.85086(13) 0.0192(7) Uani 1 1 d .
N6 N 0.6104(2) 0.65765(16) 0.82670(13) 0.0197(8) Uani 1 1 d .
C1 C 0.4072(3) 0.73491(18) 0.63782(15) 0.0156(9) Uani 1 1 d .
C2 C 0.3140(3) 0.69826(17) 0.64848(16) 0.0147(9) Uani 1 1 d .
C3 C 0.5574(3) 0.73166(19) 0.76157(16) 0.0187(9) Uani 1 1 d .
C4 C 0.5712(3) 0.66294(19) 0.77327(16) 0.0181(9) Uani 1 1 d .
C5 C 0.2767(3) 0.66567(19) 0.69936(16) 0.0174(9) Uani 1 1 d .
C6 C 0.2907(3) 0.6981(2) 0.75017(17) 0.0240(10) Uani 1 1 d .
H6 H 0.325335 0.740947 0.752233 0.029 Uiso 1 1 calc R
C7 C 0.2539(3) 0.6677(2) 0.79784(17) 0.0277(11) Uani 1 1 d .
H7 H 0.263329 0.689947 0.832504 0.033 Uiso 1 1 calc R
C8 C 0.2037(3) 0.6052(2) 0.79530(17) 0.0284(11) Uani 1 1 d .
H8 H 0.178662 0.584782 0.828119 0.034 Uiso 1 1 calc R
C9 C 0.1900(3) 0.5727(2) 0.74523(18) 0.0259(10) Uani 1 1 d .
H9 H 0.155128 0.529911 0.743365 0.031 Uiso 1 1 calc R
C10 C 0.2274(3) 0.60256(19) 0.69750(17) 0.0203(9) Uani 1 1 d .
H10 H 0.219092 0.579557 0.663095 0.024 Uiso 1 1 calc R
C11 C 0.5433(3) 0.60354(19) 0.73835(17) 0.0206(10) Uani 1 1 d .
C12 C 0.4767(3) 0.5524(2) 0.75774(18) 0.0270(10) Uani 1 1 d .
H12 H 0.453524 0.553833 0.794856 0.032 Uiso 1 1 calc R
C13 C 0.4440(3) 0.4995(2) 0.7234(2) 0.0346(12) Uani 1 1 d .
H13 H 0.398977 0.464855 0.737083 0.041 Uiso 1 1 calc R
C14 C 0.4769(4) 0.4972(2) 0.6694(2) 0.0344(12) Uani 1 1 d .
H14 H 0.454335 0.461232 0.645630 0.041 Uiso 1 1 calc R
C15 C 0.5430(4) 0.5475(2) 0.65015(18) 0.0348(12) Uani 1 1 d .
H15 H 0.566019 0.545833 0.613021 0.042 Uiso 1 1 calc R
C16 C 0.5763(4) 0.6006(2) 0.68417(18) 0.0293(11) Uani 1 1 d .
H16 H 0.621745 0.634864 0.670284 0.035 Uiso 1 1 calc R
C17 C 0.4656(3) 0.7824(2) 0.54487(16) 0.0211(9) Uani 1 1 d .
C18 C 0.4485(3) 0.8511(2) 0.53493(18) 0.0283(11) Uani 1 1 d .
C19 C 0.5172(4) 0.8824(2) 0.4985(2) 0.0442(13) Uani 1 1 d .
H19 H 0.508138 0.929285 0.490340 0.053 Uiso 1 1 calc R
C20 C 0.5980(4) 0.8469(3) 0.4741(2) 0.0503(15) Uani 1 1 d .
H20 H 0.644847 0.869485 0.449831 0.060 Uiso 1 1 calc R
C21 C 0.6113(3) 0.7785(3) 0.48461(19) 0.0410(13) Uani 1 1 d .
H21 H 0.666971 0.754445 0.467240 0.049 Uiso 1 1 calc R
C22 C 0.5444(3) 0.7442(2) 0.52030(17) 0.0278(11) Uani 1 1 d .
C23 C 0.3554(3) 0.8891(2) 0.55851(19) 0.0309(11) Uani 1 1 d .
H23 H 0.335469 0.865988 0.593603 0.037 Uiso 1 1 calc R
C24 C 0.2586(3) 0.8849(2) 0.5179(2) 0.0435(13) Uani 1 1 d .
H24A H 0.276904 0.905757 0.482600 0.065 Uiso 1 1 calc GR
H24B H 0.197908 0.908955 0.533552 0.065 Uiso 1 1 calc GR
H24C H 0.239471 0.837178 0.511816 0.065 Uiso 1 1 calc GR
C25 C 0.3802(4) 0.9632(2) 0.5723(2) 0.0465(14) Uani 1 1 d .
H25A H 0.448853 0.965957 0.592617 0.070 Uiso 1 1 calc GR
H25B H 0.323719 0.981755 0.595164 0.070 Uiso 1 1 calc GR
H25C H 0.384106 0.989413 0.537927 0.070 Uiso 1 1 calc GR
C26 C 0.5559(3) 0.6682(2) 0.52869(18) 0.0288(11) Uani 1 1 d .
H26 H 0.516496 0.655642 0.562659 0.035 Uiso 1 1 calc R
C27 C 0.6718(3) 0.6461(2) 0.53725(19) 0.0383(12) Uani 1 1 d .
H27A H 0.711091 0.655019 0.503464 0.057 Uiso 1 1 calc GR
H27B H 0.674303 0.597499 0.545674 0.057 Uiso 1 1 calc GR
H27C H 0.704383 0.671670 0.568114 0.057 Uiso 1 1 calc GR
C28 C 0.5038(4) 0.6309(2) 0.4797(2) 0.0467(14) Uani 1 1 d .
H28A H 0.430732 0.647542 0.473658 0.070 Uiso 1 1 calc GR
H28B H 0.502221 0.582106 0.487565 0.070 Uiso 1 1 calc GR
H28C H 0.545114 0.639022 0.446440 0.070 Uiso 1 1 calc GR
C29 C 0.5877(3) 0.83289(19) 0.82508(16) 0.0212(10) Uani 1 1 d .
C30 C 0.4948(3) 0.8584(2) 0.84795(17) 0.0260(10) Uani 1 1 d .
C31 C 0.4939(3) 0.9277(2) 0.85922(18) 0.0305(11) Uani 1 1 d .
H31 H 0.432448 0.947227 0.875105 0.037 Uiso 1 1 calc R
C32 C 0.5795(3) 0.9685(2) 0.84798(17) 0.0291(11) Uani 1 1 d .
H32 H 0.576284 1.015844 0.855389 0.035 Uiso 1 1 calc R
C33 C 0.6699(3) 0.9408(2) 0.82595(17) 0.0274(10) Uani 1 1 d .
H33 H 0.729139 0.969430 0.819011 0.033 Uiso 1 1 calc R
C34 C 0.6770(3) 0.87186(19) 0.81354(16) 0.0200(9) Uani 1 1 d .
C35 C 0.4000(3) 0.8147(2) 0.8616(2) 0.0377(12) Uani 1 1 d .
H35 H 0.408046 0.770338 0.841993 0.045 Uiso 1 1 calc R
C36 C 0.2932(3) 0.8456(3) 0.8429(2) 0.0546(16) Uani 1 1 d .
H36A H 0.278715 0.885869 0.865256 0.082 Uiso 1 1 calc GR
H36B H 0.236171 0.812204 0.847588 0.082 Uiso 1 1 calc GR
H36C H 0.296323 0.858517 0.803792 0.082 Uiso 1 1 calc GR
C37 C 0.4025(4) 0.8003(3) 0.9239(2) 0.0551(16) Uani 1 1 d .
H37A H 0.471527 0.780264 0.934795 0.083 Uiso 1 1 calc GR
H37B H 0.344991 0.768694 0.932680 0.083 Uiso 1 1 calc GR
H37C H 0.392635 0.842882 0.944159 0.083 Uiso 1 1 calc GR
C38 C 0.7777(3) 0.8432(2) 0.78889(17) 0.0221(10) Uani 1 1 d .
H38 H 0.758574 0.799779 0.769695 0.026 Uiso 1 1 calc R
C39 C 0.8584(3) 0.8269(2) 0.83558(18) 0.0350(12) Uani 1 1 d .
H39A H 0.876463 0.868587 0.855917 0.052 Uiso 1 1 calc GR
H39B H 0.923222 0.807813 0.819886 0.052 Uiso 1 1 calc GR
H39C H 0.827259 0.793942 0.860872 0.052 Uiso 1 1 calc GR
C40 C 0.8240(3) 0.8913(2) 0.74611(17) 0.0299(11) Uani 1 1 d .
H40A H 0.769299 0.901623 0.717592 0.045 Uiso 1 1 calc GR
H40B H 0.885399 0.869798 0.728919 0.045 Uiso 1 1 calc GR
H40C H 0.847000 0.933486 0.764373 0.045 Uiso 1 1 calc GR
C41 C 0.1468(3) 0.66985(19) 0.58885(16) 0.0182(9) Uani 1 1 d .
C42 C 0.0622(3) 0.70436(19) 0.61172(16) 0.0205(10) Uani 1 1 d .
C43 C -0.0397(3) 0.6772(2) 0.60032(18) 0.0272(11) Uani 1 1 d .
H43 H -0.100741 0.698536 0.615061 0.033 Uiso 1 1 calc R
C44 C -0.0524(3) 0.6199(2) 0.56808(19) 0.0340(12) Uani 1 1 d .
H44 H -0.122042 0.602344 0.560812 0.041 Uiso 1 1 calc R
C45 C 0.0351(3) 0.5878(2) 0.54620(18) 0.0310(11) Uani 1 1 d .
H45 H 0.024577 0.548456 0.524036 0.037 Uiso 1 1 calc R
C46 C 0.1378(3) 0.6119(2) 0.55591(16) 0.0217(9) Uani 1 1 d .
C47 C 0.0737(3) 0.76736(19) 0.64707(17) 0.0245(10) Uani 1 1 d .
H47 H 0.151572 0.778049 0.651195 0.029 Uiso 1 1 calc R
C48 C 0.0303(3) 0.7556(2) 0.70513(17) 0.0325(11) Uani 1 1 d .
H48A H -0.047350 0.749744 0.702530 0.049 Uiso 1 1 calc GR
H48B H 0.047610 0.794767 0.728679 0.049 Uiso 1 1 calc GR
H48C H 0.063068 0.714689 0.721255 0.049 Uiso 1 1 calc GR
C49 C 0.0182(4) 0.8284(2) 0.61920(19) 0.0369(12) Uani 1 1 d .
H49A H 0.046529 0.834967 0.582156 0.055 Uiso 1 1 calc GR
H49B H 0.031409 0.869206 0.641507 0.055 Uiso 1 1 calc GR
H49C H -0.058878 0.819909 0.616149 0.055 Uiso 1 1 calc GR
C50 C 0.2318(3) 0.5757(2) 0.53094(17) 0.0262(10) Uani 1 1 d .
H50 H 0.298237 0.599626 0.543894 0.031 Uiso 1 1 calc R
C51 C 0.2262(4) 0.5801(3) 0.46815(18) 0.0492(14) Uani 1 1 d .
H51A H 0.162264 0.556336 0.454143 0.074 Uiso 1 1 calc GR
H51B H 0.289919 0.558880 0.452945 0.074 Uiso 1 1 calc GR
H51C H 0.222912 0.627796 0.456856 0.074 Uiso 1 1 calc GR
C52 C 0.2402(4) 0.5020(2) 0.5505(2) 0.0430(13) Uani 1 1 d .
H52A H 0.244352 0.500754 0.591062 0.065 Uiso 1 1 calc GR
H52B H 0.304573 0.481222 0.535655 0.065 Uiso 1 1 calc GR
H52C H 0.177100 0.476693 0.537350 0.065 Uiso 1 1 calc GR
C53 C 0.6502(3) 0.59678(19) 0.85471(17) 0.0226(10) Uani 1 1 d .
C54 C 0.7548(3) 0.5765(2) 0.84283(16) 0.0241(10) Uani 1 1 d .
C55 C 0.7872(4) 0.5145(2) 0.86527(18) 0.0313(11) Uani 1 1 d .
H55 H 0.856512 0.497798 0.857673 0.038 Uiso 1 1 calc R
C56 C 0.7210(4) 0.4764(2) 0.89840(18) 0.0351(12) Uani 1 1 d .
H56 H 0.744235 0.433652 0.912345 0.042 Uiso 1 1 calc R
C57 C 0.6213(4) 0.5009(2) 0.91102(17) 0.0325(12) Uani 1 1 d .
H57 H 0.577812 0.475233 0.934908 0.039 Uiso 1 1 calc R
C58 C 0.5824(3) 0.5620(2) 0.88992(17) 0.0277(11) Uani 1 1 d .
C59 C 0.8298(3) 0.6195(2) 0.80962(17) 0.0264(10) Uani 1 1 d .
H59 H 0.791271 0.661988 0.798398 0.032 Uiso 1 1 calc R
C60 C 0.9272(3) 0.6395(2) 0.84630(19) 0.0366(12) Uani 1 1 d .
H60A H 0.903153 0.664247 0.878870 0.055 Uiso 1 1 calc GR
H60B H 0.974949 0.668476 0.825137 0.055 Uiso 1 1 calc GR
H60C H 0.965617 0.598460 0.858231 0.055 Uiso 1 1 calc GR
C61 C 0.8646(4) 0.5837(2) 0.75743(18) 0.0379(12) Uani 1 1 d .
H61A H 0.903894 0.542273 0.767524 0.057 Uiso 1 1 calc GR
H61B H 0.910909 0.613818 0.736477 0.057 Uiso 1 1 calc GR
H61C H 0.801523 0.571784 0.734603 0.057 Uiso 1 1 calc GR
C62 C 0.4758(3) 0.5911(2) 0.90670(18) 0.0335(12) Uani 1 1 d .
H62 H 0.452501 0.624637 0.877730 0.040 Uiso 1 1 calc R
C63 C 0.4895(4) 0.6292(3) 0.96130(19) 0.0460(14) Uani 1 1 d .
H63A H 0.514188 0.597643 0.990278 0.069 Uiso 1 1 calc GR
H63B H 0.420867 0.648837 0.971516 0.069 Uiso 1 1 calc GR
H63C H 0.542170 0.665480 0.957240 0.069 Uiso 1 1 calc GR
C64 C 0.3879(4) 0.5383(3) 0.9115(2) 0.0535(15) Uani 1 1 d .
H64A H 0.384128 0.510884 0.877626 0.080 Uiso 1 1 calc GR
H64B H 0.319303 0.561153 0.916486 0.080 Uiso 1 1 calc GR
H64C H 0.403613 0.508870 0.943335 0.080 Uiso 1 1 calc GR

loop_
_atom_site_aniso_label
_atom_site_aniso_U_11
_atom_site_aniso_U_22
_atom_site_aniso_U_33
_atom_site_aniso_U_23
_atom_site_aniso_U_13
_atom_site_aniso_U_12
Br1 0.0617(4) 0.0308(3) 0.0450(3) -0.0129(2) -0.0193(3) 0.0208(3)
Br2 0.0177(2) 0.0436(3) 0.0280(3) -0.0052(2) 0.00284(19) -0.0085(2)
Co1 0.0144(3) 0.0199(3) 0.0213(3) -0.0017(3) -0.0018(2) -0.0004(2)
N1 0.0089(16) 0.0165(17) 0.022(2) 0.0027(15) 0.0003(15) -0.0003(14)
N2 0.0119(16) 0.0211(18) 0.0211(19) 0.0002(16) -0.0006(15) 0.0000(15)
N3 0.0123(17) 0.0146(17) 0.0192(19) 0.0011(15) 0.0024(15) 0.0002(14)
N4 0.0144(17) 0.0200(18) 0.019(2) -0.0027(15) 0.0023(15) -0.0015(14)
N5 0.0133(17) 0.0239(19) 0.0204(19) -0.0007(17) 0.0023(14) -0.0045(16)
N6 0.0178(18) 0.0221(19) 0.019(2) 0.0000(16) -0.0008(16) -0.0023(15)
C1 0.016(2) 0.017(2) 0.014(2) 0.0002(17) 0.0016(17) 0.0025(17)
C2 0.012(2) 0.013(2) 0.019(2) -0.0030(17) -0.0007(18) 0.0016(16)
C3 0.012(2) 0.024(2) 0.020(2) -0.0098(19) 0.0041(18) -0.0035(18)
C4 0.013(2) 0.022(2) 0.018(2) 0.0003(19) -0.0011(18) -0.0016(18)
C5 0.0068(19) 0.024(2) 0.022(2) 0.0029(19) 0.0008(18) 0.0015(17)
C6 0.019(2) 0.030(2) 0.023(3) -0.002(2) -0.001(2) -0.0017(19)
C7 0.021(2) 0.043(3) 0.018(3) 0.001(2) 0.000(2) 0.002(2)
C8 0.018(2) 0.048(3) 0.019(3) 0.014(2) 0.001(2) -0.002(2)
C9 0.015(2) 0.026(2) 0.037(3) 0.013(2) -0.003(2) -0.0011(19)
C10 0.015(2) 0.023(2) 0.023(2) 0.0018(19) -0.0068(19) 0.0038(18)
C11 0.018(2) 0.020(2) 0.023(3) 0.0004(19) -0.0084(19) 0.0060(18)
C12 0.019(2) 0.027(2) 0.035(3) 0.001(2) -0.006(2) 0.000(2)
C13 0.027(3) 0.017(2) 0.058(4) -0.001(2) -0.014(3) 0.003(2)
C14 0.040(3) 0.021(2) 0.041(3) -0.009(2) -0.019(3) 0.007(2)
C15 0.050(3) 0.029(3) 0.025(3) -0.006(2) -0.007(2) 0.012(2)
C16 0.037(3) 0.023(2) 0.028(3) -0.004(2) -0.006(2) 0.006(2)
C17 0.014(2) 0.032(2) 0.018(2) 0.006(2) 0.0002(18) -0.002(2)
C18 0.019(2) 0.036(3) 0.030(3) 0.006(2) -0.001(2) -0.004(2)
C19 0.036(3) 0.042(3) 0.055(4) 0.022(3) 0.009(3) -0.007(3)
C20 0.029(3) 0.070(4) 0.053(4) 0.028(3) 0.013(3) -0.008(3)
C21 0.021(2) 0.064(4) 0.038(3) 0.011(3) 0.011(2) 0.011(3)
C22 0.016(2) 0.047(3) 0.020(3) 0.004(2) 0.000(2) 0.000(2)
C23 0.027(2) 0.025(2) 0.041(3) 0.011(2) 0.000(2) -0.001(2)
C24 0.030(3) 0.038(3) 0.062(4) 0.016(3) -0.001(3) 0.002(2)
C25 0.041(3) 0.024(3) 0.075(4) 0.015(3) 0.002(3) -0.006(2)
C26 0.021(2) 0.037(3) 0.029(3) -0.007(2) 0.005(2) 0.006(2)
C27 0.026(3) 0.046(3) 0.043(3) -0.016(3) 0.000(2) 0.009(2)
C28 0.026(3) 0.061(3) 0.053(4) -0.013(3) -0.008(3) 0.001(2)
C29 0.024(2) 0.022(2) 0.017(2) -0.0069(19) -0.0010(19) 0.0002(19)
C30 0.023(2) 0.031(3) 0.024(3) -0.011(2) 0.002(2) -0.004(2)
C31 0.021(2) 0.039(3) 0.031(3) -0.012(2) 0.007(2) 0.005(2)
C32 0.036(3) 0.024(2) 0.027(3) -0.007(2) 0.002(2) 0.001(2)
C33 0.030(3) 0.025(2) 0.027(3) 0.002(2) 0.001(2) -0.006(2)
C34 0.024(2) 0.022(2) 0.014(2) -0.0036(18) -0.0009(19) -0.0019(19)
C35 0.024(2) 0.046(3) 0.044(3) -0.027(3) 0.013(2) -0.010(2)
C36 0.020(3) 0.063(4) 0.081(4) -0.038(3) 0.004(3) -0.001(3)
C37 0.046(3) 0.057(4) 0.063(4) -0.016(3) 0.030(3) -0.022(3)
C38 0.016(2) 0.023(2) 0.027(3) -0.005(2) 0.001(2) -0.0017(18)
C39 0.024(2) 0.039(3) 0.042(3) 0.000(2) 0.002(2) 0.002(2)
C40 0.026(2) 0.032(2) 0.032(3) -0.004(2) 0.005(2) -0.005(2)
C41 0.009(2) 0.024(2) 0.022(2) 0.0037(19) -0.0064(18) -0.0039(18)
C42 0.014(2) 0.025(2) 0.023(2) 0.0103(19) 0.0001(18) -0.0013(18)
C43 0.012(2) 0.035(3) 0.035(3) 0.007(2) 0.002(2) 0.005(2)
C44 0.022(2) 0.034(3) 0.045(3) 0.005(2) -0.013(2) -0.008(2)
C45 0.027(3) 0.029(3) 0.036(3) -0.001(2) -0.008(2) -0.007(2)
C46 0.019(2) 0.025(2) 0.021(2) -0.001(2) -0.0014(19) -0.0032(19)
C47 0.011(2) 0.026(2) 0.036(3) 0.003(2) 0.0036(19) 0.0040(18)
C48 0.028(3) 0.035(3) 0.034(3) -0.002(2) 0.006(2) 0.004(2)
C49 0.035(3) 0.027(3) 0.049(3) 0.011(2) 0.010(2) 0.007(2)
C50 0.021(2) 0.032(3) 0.026(3) -0.009(2) 0.001(2) -0.003(2)
C51 0.039(3) 0.079(4) 0.029(3) -0.009(3) 0.001(2) -0.015(3)
C52 0.043(3) 0.029(3) 0.057(4) -0.009(3) 0.011(3) 0.001(2)
C53 0.025(2) 0.021(2) 0.022(2) 0.0007(19) -0.007(2) -0.0041(19)
C54 0.025(2) 0.027(2) 0.020(2) -0.005(2) -0.004(2) -0.001(2)
C55 0.030(3) 0.031(3) 0.032(3) -0.002(2) -0.009(2) 0.001(2)
C56 0.044(3) 0.028(3) 0.033(3) 0.000(2) -0.013(2) 0.000(2)
C57 0.041(3) 0.033(3) 0.023(3) 0.010(2) -0.009(2) -0.015(2)
C58 0.024(2) 0.036(3) 0.022(3) 0.004(2) -0.011(2) -0.011(2)
C59 0.024(2) 0.026(2) 0.030(3) 0.000(2) 0.004(2) 0.002(2)
C60 0.026(3) 0.038(3) 0.045(3) 0.001(2) 0.000(2) -0.005(2)
C61 0.041(3) 0.040(3) 0.033(3) -0.001(2) 0.008(2) 0.002(2)
C62 0.020(2) 0.048(3) 0.032(3) 0.017(2) -0.003(2) -0.008(2)
C63 0.033(3) 0.071(4) 0.034(3) 0.004(3) 0.001(2) -0.002(3)
C64 0.032(3) 0.072(4) 0.056(4) 0.020(3) -0.005(3) -0.016(3)

loop_
_atom_type_symbol
_atom_type_description
_atom_type_scat_dispersion_real
_atom_type_scat_dispersion_imag
_atom_type_scat_source
C C 0.0033 0.0016 'International Tables Vol C Tables 4.2.6.8 and 6.1.1.4'
H H 0.0000 0.0000 'International Tables Vol C Tables 4.2.6.8 and 6.1.1.4'
Br Br -0.2901 2.4595 'International Tables Vol C Tables 4.2.6.8 and 6.1.1.4'
Co Co 0.3494 0.9721 'International Tables Vol C Tables 4.2.6.8 and 6.1.1.4'
N N 0.0061 0.0033 'International Tables Vol C Tables 4.2.6.8 and 6.1.1.4'

loop_
_geom_angle_atom_site_label_1
_geom_angle_atom_site_label_2
_geom_angle_atom_site_label_3
_geom_angle
Br1 Co1 Br2 114.29(3)
C1 Co1 Br1 101.84(10)
C1 Co1 Br2 111.78(10)
C3 Co1 Br1 110.81(10)
C3 Co1 Br2 101.84(10)
C3 Co1 C1 116.82(15)
N2 N1 C1 116.6(3)
N2 N1 C17 114.5(3)
C1 N1 C17 128.8(3)
N3 N2 N1 102.6(3)
N2 N3 C2 112.3(3)
N2 N3 C41 117.3(3)
C2 N3 C41 130.2(3)
N5 N4 C3 116.1(3)
N5 N4 C29 117.0(3)
C3 N4 C29 126.8(3)
N6 N5 N4 102.5(3)
N5 N6 C4 112.4(3)
N5 N6 C53 119.6(3)
C4 N6 C53 127.5(3)
N1 C1 Co1 124.6(3)
N1 C1 C2 101.1(3)
C2 C1 Co1 133.1(3)
N3 C2 C1 107.3(3)
N3 C2 C5 121.2(3)
C1 C2 C5 131.4(3)
N4 C3 Co1 127.9(3)
N4 C3 C4 101.2(3)
C4 C3 Co1 130.2(3)
N6 C4 C3 107.7(3)
N6 C4 C11 123.3(3)
C3 C4 C11 128.8(4)
C6 C5 C2 120.0(3)
C10 C5 C2 120.9(4)
C10 C5 C6 119.1(4)
C5 C6 H6 120.1
C7 C6 C5 119.8(4)
C7 C6 H6 120.1
C6 C7 H7 119.7
C8 C7 C6 120.5(4)
C8 C7 H7 119.7
C7 C8 H8 120.0
C9 C8 C7 120.0(4)
C9 C8 H8 120.0
C8 C9 H9 120.1
C8 C9 C10 119.8(4)
C10 C9 H9 120.1
C5 C10 H10 119.6
C9 C10 C5 120.8(4)
C9 C10 H10 119.6
C12 C11 C4 120.9(4)
C16 C11 C4 120.0(4)
C16 C11 C12 118.8(4)
C11 C12 H12 119.6
C13 C12 C11 120.7(4)
C13 C12 H12 119.6
C12 C13 H13 120.0
C14 C13 C12 120.0(4)
C14 C13 H13 120.0
C13 C14 H14 120.3
C13 C14 C15 119.4(4)
C15 C14 H14 120.3
C14 C15 H15 119.5
C14 C15 C16 121.1(4)
C16 C15 H15 119.5
C11 C16 C15 120.0(4)
C11 C16 H16 120.0
C15 C16 H16 120.0
C18 C17 N1 117.7(3)
C22 C17 N1 118.0(4)
C22 C17 C18 124.2(4)
C17 C18 C19 116.5(4)
C17 C18 C23 122.4(4)
C19 C18 C23 120.9(4)
C18 C19 H19 119.4
C20 C19 C18 121.3(4)
C20 C19 H19 119.4
C19 C20 H20 119.9
C19 C20 C21 120.2(4)
C21 C20 H20 119.9
C20 C21 H21 119.5
C20 C21 C22 121.1(4)
C22 C21 H21 119.5
C17 C22 C21 116.6(4)
C17 C22 C26 123.0(4)
C21 C22 C26 120.3(4)
C18 C23 H23 107.8
C18 C23 C24 109.6(4)
C18 C23 C25 113.7(4)
C24 C23 H23 107.8
C25 C23 H23 107.8
C25 C23 C24 110.1(4)
C23 C24 H24A 109.5
C23 C24 H24B 109.5
C23 C24 H24C 109.5
H24A C24 H24B 109.5
H24A C24 H24C 109.5
H24B C24 H24C 109.5
C23 C25 H25A 109.5
C23 C25 H25B 109.5
C23 C25 H25C 109.5
H25A C25 H25B 109.5
H25A C25 H25C 109.5
H25B C25 H25C 109.5
C22 C26 H26 107.9
C22 C26 C27 112.8(4)
C22 C26 C28 109.6(4)
C27 C26 H26 107.9
C27 C26 C28 110.7(3)
C28 C26 H26 107.9
C26 C27 H27A 109.5
C26 C27 H27B 109.5
C26 C27 H27C 109.5
H27A C27 H27B 109.5
H27A C27 H27C 109.5
H27B C27 H27C 109.5
C26 C28 H28A 109.5
C26 C28 H28B 109.5
C26 C28 H28C 109.5
H28A C28 H28B 109.5
H28A C28 H28C 109.5
H28B C28 H28C 109.5
C30 C29 N4 117.6(4)
C34 C29 N4 118.1(3)
C34 C29 C30 124.3(4)
C29 C30 C35 123.3(4)
C31 C30 C29 116.3(4)
C31 C30 C35 120.4(4)
C30 C31 H31 119.1
C32 C31 C30 121.7(4)
C32 C31 H31 119.1
C31 C32 H32 120.1
C31 C32 C33 119.9(4)
C33 C32 H32 120.1
C32 C33 H33 119.1
C32 C33 C34 121.8(4)
C34 C33 H33 119.1
C29 C34 C33 116.1(4)
C29 C34 C38 123.7(3)
C33 C34 C38 120.3(4)
C30 C35 H35 107.8
C30 C35 C36 113.2(4)
C30 C35 C37 108.9(4)
C36 C35 H35 107.8
C36 C35 C37 111.1(4)
C37 C35 H35 107.8
C35 C36 H36A 109.5
C35 C36 H36B 109.5
C35 C36 H36C 109.5
H36A C36 H36B 109.5
H36A C36 H36C 109.5
H36B C36 H36C 109.5
C35 C37 H37A 109.5
C35 C37 H37B 109.5
C35 C37 H37C 109.5
H37A C37 H37B 109.5
H37A C37 H37C 109.5
H37B C37 H37C 109.5
C34 C38 H38 108.0
C34 C38 C39 109.2(3)
C34 C38 C40 111.6(3)
C39 C38 H38 108.0
C40 C38 H38 108.0
C40 C38 C39 112.0(3)
C38 C39 H39A 109.5
C38 C39 H39B 109.5
C38 C39 H39C 109.5
H39A C39 H39B 109.5
H39A C39 H39C 109.5
H39B C39 H39C 109.5
C38 C40 H40A 109.5
C38 C40 H40B 109.5
C38 C40 H40C 109.5
H40A C40 H40B 109.5
H40A C40 H40C 109.5
H40B C40 H40C 109.5
C42 C41 N3 117.8(3)
C42 C41 C46 125.3(3)
C46 C41 N3 116.9(3)
C41 C42 C43 115.8(4)
C41 C42 C47 124.4(3)
C43 C42 C47 119.8(4)
C42 C43 H43 119.5
C44 C43 C42 121.0(4)
C44 C43 H43 119.5
C43 C44 H44 119.7
C43 C44 C45 120.6(4)
C45 C44 H44 119.7
C44 C45 H45 119.3
C44 C45 C46 121.4(4)
C46 C45 H45 119.3
C41 C46 C50 124.1(3)
C45 C46 C41 115.9(4)
C45 C46 C50 119.9(4)
C42 C47 H47 107.9
C42 C47 C48 111.2(3)
C42 C47 C49 111.1(3)
C48 C47 H47 107.9
C48 C47 C49 110.6(3)
C49 C47 H47 107.9
C47 C48 H48A 109.5
C47 C48 H48B 109.5
C47 C48 H48C 109.5
H48A C48 H48B 109.5
H48A C48 H48C 109.5
H48B C48 H48C 109.5
C47 C49 H49A 109.5
C47 C49 H49B 109.5
C47 C49 H49C 109.5
H49A C49 H49B 109.5
H49A C49 H49C 109.5
H49B C49 H49C 109.5
C46 C50 H50 107.6
C46 C50 C51 110.8(4)
C46 C50 C52 111.9(3)
C51 C50 H50 107.6
C51 C50 C52 111.3(4)
C52 C50 H50 107.6
C50 C51 H51A 109.5
C50 C51 H51B 109.5
C50 C51 H51C 109.5
H51A C51 H51B 109.5
H51A C51 H51C 109.5
H51B C51 H51C 109.5
C50 C52 H52A 109.5
C50 C52 H52B 109.5
C50 C52 H52C 109.5
H52A C52 H52B 109.5
H52A C52 H52C 109.5
H52B C52 H52C 109.5
C54 C53 N6 116.6(4)
C58 C53 N6 118.8(4)
C58 C53 C54 124.7(4)
C53 C54 C59 123.0(4)
C55 C54 C53 115.7(4)
C55 C54 C59 121.3(4)
C54 C55 H55 119.1
C56 C55 C54 121.7(4)
C56 C55 H55 119.1
C55 C56 H56 120.1
C57 C56 C55 119.7(4)
C57 C56 H56 120.1
C56 C57 H57 118.9
C56 C57 C58 122.2(4)
C58 C57 H57 118.9
C53 C58 C62 121.9(4)
C57 C58 C53 115.8(4)
C57 C58 C62 122.1(4)
C54 C59 H59 108.1
C54 C59 C60 109.4(3)
C54 C59 C61 112.1(3)
C60 C59 H59 108.1
C61 C59 H59 108.1
C61 C59 C60 110.9(4)
C59 C60 H60A 109.5
C59 C60 H60B 109.5
C59 C60 H60C 109.5
H60A C60 H60B 109.5
H60A C60 H60C 109.5
H60B C60 H60C 109.5
C59 C61 H61A 109.5
C59 C61 H61B 109.5
C59 C61 H61C 109.5
H61A C61 H61B 109.5
H61A C61 H61C 109.5
H61B C61 H61C 109.5
C58 C62 H62 107.8
C58 C62 C63 109.7(4)
C58 C62 C64 113.9(4)
C63 C62 H62 107.8
C64 C62 H62 107.8
C64 C62 C63 109.6(4)
C62 C63 H63A 109.5
C62 C63 H63B 109.5
C62 C63 H63C 109.5
H63A C63 H63B 109.5
H63A C63 H63C 109.5
H63B C63 H63C 109.5
C62 C64 H64A 109.5
C62 C64 H64B 109.5
C62 C64 H64C 109.5
H64A C64 H64B 109.5
H64A C64 H64C 109.5
H64B C64 H64C 109.5

loop_
_geom_bond_atom_site_label_1
_geom_bond_atom_site_label_2
_geom_bond_distance
Br1 Co1 2.4085(7)
Br2 Co1 2.4156(7)
Co1 C1 2.054(4)
Co1 C3 2.045(4)
N1 N2 1.336(4)
N1 C1 1.372(4)
N1 C17 1.463(5)
N2 N3 1.325(4)
N3 C2 1.380(5)
N3 C41 1.456(4)
N4 N5 1.341(4)
N4 C3 1.374(5)
N4 C29 1.466(5)
N5 N6 1.324(4)
N6 C4 1.373(5)
N6 C53 1.458(5)
C1 C2 1.401(5)
C2 C5 1.474(5)
C3 C4 1.393(5)
C4 C11 1.479(5)
C5 C6 1.391(5)
C5 C10 1.389(5)
C6 H6 0.9500
C6 C7 1.387(5)
C7 H7 0.9500
C7 C8 1.383(6)
C8 H8 0.9500
C8 C9 1.376(6)
C9 H9 0.9500
C9 C10 1.387(5)
C10 H10 0.9500
C11 C12 1.397(5)
C11 C16 1.384(5)
C12 H12 0.9500
C12 C13 1.387(6)
C13 H13 0.9500
C13 C14 1.380(6)
C14 H14 0.9500
C14 C15 1.380(6)
C15 H15 0.9500
C15 C16 1.387(6)
C16 H16 0.9500
C17 C18 1.390(6)
C17 C22 1.386(5)
C18 C19 1.391(6)
C18 C23 1.510(6)
C19 H19 0.9500
C19 C20 1.377(6)
C20 H20 0.9500
C20 C21 1.380(6)
C21 H21 0.9500
C21 C22 1.392(6)
C22 C26 1.518(6)
C23 H23 1.0000
C23 C24 1.541(6)
C23 C25 1.527(6)
C24 H24A 0.9800
C24 H24B 0.9800
C24 H24C 0.9800
C25 H25A 0.9800
C25 H25B 0.9800
C25 H25C 0.9800
C26 H26 1.0000
C26 C27 1.523(5)
C26 C28 1.525(6)
C27 H27A 0.9800
C27 H27B 0.9800
C27 H27C 0.9800
C28 H28A 0.9800
C28 H28B 0.9800
C28 H28C 0.9800
C29 C30 1.395(5)
C29 C34 1.391(5)
C30 C31 1.392(6)
C30 C35 1.510(6)
C31 H31 0.9500
C31 C32 1.373(6)
C32 H32 0.9500
C32 C33 1.377(6)
C33 H33 0.9500
C33 C34 1.395(5)
C34 C38 1.518(5)
C35 H35 1.0000
C35 C36 1.527(6)
C35 C37 1.531(6)
C36 H36A 0.9800
C36 H36B 0.9800
C36 H36C 0.9800
C37 H37A 0.9800
C37 H37B 0.9800
C37 H37C 0.9800
C38 H38 1.0000
C38 C39 1.529(5)
C38 C40 1.528(5)
C39 H39A 0.9800
C39 H39B 0.9800
C39 H39C 0.9800
C40 H40A 0.9800
C40 H40B 0.9800
C40 H40C 0.9800
C41 C42 1.386(5)
C41 C46 1.395(5)
C42 C43 1.405(5)
C42 C47 1.511(5)
C43 H43 0.9500
C43 C44 1.377(6)
C44 H44 0.9500
C44 C45 1.382(6)
C45 H45 0.9500
C45 C46 1.385(5)
C46 C50 1.515(5)
C47 H47 1.0000
C47 C48 1.535(5)
C47 C49 1.536(5)
C48 H48A 0.9800
C48 H48B 0.9800
C48 H48C 0.9800
C49 H49A 0.9800
C49 H49B 0.9800
C49 H49C 0.9800
C50 H50 1.0000
C50 C51 1.519(6)
C50 C52 1.530(6)
C51 H51A 0.9800
C51 H51B 0.9800
C51 H51C 0.9800
C52 H52A 0.9800
C52 H52B 0.9800
C52 H52C 0.9800
C53 C54 1.406(5)
C53 C58 1.397(5)
C54 C55 1.394(6)
C54 C59 1.511(6)
C55 H55 0.9500
C55 C56 1.387(6)
C56 H56 0.9500
C56 C57 1.381(6)
C57 H57 0.9500
C57 C58 1.390(6)
C58 C62 1.518(6)
C59 H59 1.0000
C59 C60 1.541(6)
C59 C61 1.519(5)
C60 H60A 0.9800
C60 H60B 0.9800
C60 H60C 0.9800
C61 H61A 0.9800
C61 H61B 0.9800
C61 H61C 0.9800
C62 H62 1.0000
C62 C63 1.523(6)
C62 C64 1.522(6)
C63 H63A 0.9800
C63 H63B 0.9800
C63 H63C 0.9800
C64 H64A 0.9800
C64 H64B 0.9800
C64 H64C 0.9800
